data_7039692
loop_
_publ_author_name
'Davidson, Ross'
'Hsu, Yu-Ting'
'Batchelor, Thomas'
'Yufit, Dmitry'
'Beeby, Andrew'

_publ_section_title
;
 The use of organolithium reagents for the synthesis of
 4-aryl-2-phenylpyridines and their corresponding iridium(iii) complexes.
;
_journal_issue 28
_journal_name_full 'Dalton transactions (Cambridge, England : 2003)'
_journal_page_first 11496
_journal_page_last 11507
_journal_paper_doi 10.1039/c6dt01461e
_journal_volume 45
_journal_year 2016
_chemical_formula_moiety 'C40 H28 Ir N3 O2, 2(C H4 O)'
_chemical_formula_sum 'C42 H36 Ir N3 O4'
_chemical_formula_weight 838.94
_chemical_name_systematic
;
 ? 
;
_space_group_crystal_system triclinic
_space_group_IT_number 2
_space_group_name_Hall '-P 1'
_space_group_name_H-M_alt 'P -1'
_symmetry_space_group_name_Hall '-P 1'
_symmetry_space_group_name_H-M 'P -1'
_atom_sites_solution_hydrogens geom
_atom_sites_solution_primary direct
_atom_sites_solution_secondary difmap
_audit_creation_date 2015-02-12
_audit_creation_method
;
Olex2 1.2-beta
(compiled 2015.01.26 svn.r3150 for OlexSys, GUI svn.r4998)
;
_audit_update_record
;
2016-04-14 deposited with the CCDC.
2016-06-06 downloaded from the CCDC.
;
_cell_angle_alpha 102.782(4)
_cell_angle_beta 108.667(4)
_cell_angle_gamma 107.287(4)
_cell_formula_units_Z 2
_cell_length_a 11.2366(4)
_cell_length_b 12.7646(6)
_cell_length_c 13.7741(6)
_cell_measurement_reflns_used 4617
_cell_measurement_temperature 120.0
_cell_measurement_theta_max 27.7340
_cell_measurement_theta_min 1.8190
_cell_volume 1674.30(16)
_computing_cell_refinement
;
CrysAlisPro, Agilent Technologies,
Version 1.171.36.32 (release 02-08-2013 CrysAlis171 .NET)
(compiled Aug  2 2013,16:46:58)
;
_computing_data_collection
;
CrysAlisPro, Agilent Technologies,
Version 1.171.36.32 (release 02-08-2013 CrysAlis171 .NET)
(compiled Aug  2 2013,16:46:58)
;
_computing_data_reduction
;
CrysAlisPro, Agilent Technologies,
Version 1.171.36.32 (release 02-08-2013 CrysAlis171 .NET)
(compiled Aug  2 2013,16:46:58)
;
_computing_molecular_graphics 'Olex2 (Dolomanov et al., 2009)'
_computing_publication_material 'Olex2 (Dolomanov et al., 2009)'
_computing_structure_refinement 'XL (Sheldrick, 2008)'
_computing_structure_solution 'ShelXT (Sheldrick, 2015)'
_diffrn_ambient_temperature 120.0
_diffrn_detector CCD
_diffrn_detector_area_resol_mean 16.1511
_diffrn_detector_type Sapphire3
_diffrn_measured_fraction_theta_full 1.000
_diffrn_measured_fraction_theta_max 1.000
_diffrn_measurement_details
;
  1 omega  -88.00  -10.00   1.0000   15.0000
omega____ theta____ kappa____ phi______ frames
    -      -28.3337  131.0000  128.0000 78

  2 omega   38.00   87.00   1.0000   15.0000
omega____ theta____ kappa____ phi______ frames
    -       28.9587 -131.0000   57.0000 49

  3 omega   81.00  106.00   1.0000   15.0000
omega____ theta____ kappa____ phi______ frames
    -       28.9587 -178.0000   90.0000 25

  4 omega  -37.00   50.00   1.0000   15.0000
omega____ theta____ kappa____ phi______ frames
    -       28.9587  -57.0000 -120.0000 87

  5 omega   10.00   98.00   1.0000   15.0000
omega____ theta____ kappa____ phi______ frames
    -       28.9587   57.0000  120.0000 88

  6 omega   70.00   97.00   1.0000   15.0000
omega____ theta____ kappa____ phi______ frames
    -       28.9587   57.0000  -60.0000 27

  7 omega   -1.00  102.00   1.0000   15.0000
omega____ theta____ kappa____ phi______ frames
    -       28.9587   19.0000   60.0000 103

  8 omega    9.00   61.00   1.0000   15.0000
omega____ theta____ kappa____ phi______ frames
    -       28.9587   57.0000 -120.0000 52
;
_diffrn_measurement_device '3-circle diffractometer'
_diffrn_measurement_device_type 'Xcalibur, Sapphire3'
_diffrn_measurement_method '\w scans'
_diffrn_orient_matrix_UB_11 0.0098980000
_diffrn_orient_matrix_UB_12 0.0583141000
_diffrn_orient_matrix_UB_13 0.0028377000
_diffrn_orient_matrix_UB_21 -0.0318821000
_diffrn_orient_matrix_UB_22 -0.0192293000
_diffrn_orient_matrix_UB_23 -0.0579146000
_diffrn_orient_matrix_UB_31 -0.0645130000
_diffrn_orient_matrix_UB_32 -0.0094066000
_diffrn_orient_matrix_UB_33 0.0019900000
_diffrn_radiation_collimation monochromator
_diffrn_radiation_monochromator graphite
_diffrn_radiation_type MoK\a
_diffrn_radiation_wavelength 0.71073
_diffrn_reflns_av_R_equivalents 0.0678
_diffrn_reflns_av_unetI/netI 0.1079
_diffrn_reflns_limit_h_max 15
_diffrn_reflns_limit_h_min -15
_diffrn_reflns_limit_k_max 16
_diffrn_reflns_limit_k_min -17
_diffrn_reflns_limit_l_max 18
_diffrn_reflns_limit_l_min -17
_diffrn_reflns_number 18500
_diffrn_reflns_theta_full 29.00
_diffrn_reflns_theta_max 29.00
_diffrn_reflns_theta_min 1.97
_diffrn_source 'Enhance (Mo) X-ray Source'
_diffrn_source_type 'sealed tube'
_exptl_absorpt_coefficient_mu 4.037
_exptl_absorpt_correction_T_max 0.879
_exptl_absorpt_correction_T_min 0.559
_exptl_absorpt_correction_type analytical
_exptl_absorpt_process_details
;
CrysAlisPro, Agilent Technologies,
Version 1.171.36.32 (release 02-08-2013 CrysAlis171 .NET)
(compiled Aug  2 2013,16:46:58)
Analytical numeric absorption correction using a multifaceted crystal
            model based on expressions derived by R.C. Clark & J.S. Reid.
(Clark, R. C. & Reid, J. S. (1995). Acta Cryst. A51, 887-897)
;
_exptl_crystal_colour 'clear light yellow'
_exptl_crystal_colour_lustre clear
_exptl_crystal_colour_modifier light
_exptl_crystal_colour_primary yellow
_exptl_crystal_density_diffrn 1.664
_exptl_crystal_density_method 'not measured'
_exptl_crystal_description prism
_exptl_crystal_F_000 836
_exptl_crystal_size_max 0.22
_exptl_crystal_size_mid 0.13
_exptl_crystal_size_min 0.04
_refine_diff_density_max 1.957
_refine_diff_density_min -1.811
_refine_diff_density_rms 0.213
_refine_ls_extinction_method none
_refine_ls_goodness_of_fit_ref 1.029
_refine_ls_hydrogen_treatment constr
_refine_ls_matrix_type full
_refine_ls_number_parameters 447
_refine_ls_number_reflns 8900
_refine_ls_number_restraints 0
_refine_ls_restrained_S_all 1.029
_refine_ls_R_factor_all 0.0746
_refine_ls_R_factor_gt 0.0532
_refine_ls_shift/su_max 0.001
_refine_ls_shift/su_mean 0.000
_refine_ls_structure_factor_coef Fsqd
_refine_ls_weighting_details 'calc w=1/[\s^2^(Fo^2^)+(0.0380P)^2^+0.0000P] where P=(Fo^2^+2Fc^2^)/3'
_refine_ls_weighting_scheme calc
_refine_ls_wR_factor_gt 0.1031
_refine_ls_wR_factor_ref 0.1132
_reflns_number_gt 7089
_reflns_number_total 8900
_reflns_threshold_expression >2sigma(I)
_cod_data_source_file c6dt01461e2.cif
_cod_data_source_block Ir1_15srv040
_cod_depositor_comments 'Adding full bibliography for 7039689--7039694.cif.'
_cod_original_cell_volume 1674.30(12)
_cod_database_code 7039692
_chemical_oxdiff_formula 'C40 H28 N3 O2 Ir1'
_reflns_odcompleteness_completeness 100.00
_reflns_odcompleteness_iscentric 1
_reflns_odcompleteness_theta 31.44
_olex2_refinement_description
;
1. Fixed Uiso
 At 1.2 times of:
  All C(H) groups
 At 1.5 times of:
  All C(H,H,H) groups, All O(H) groups
2. Shared sites
{C2SA, O2SA}
{O2S, C2S}
3. Uiso/Uaniso restraints and constraints
Uiso(C2SA) = Uiso(O2SA)
Uiso(O2S) = Uiso(C2S)
4. Others
 Fixed Sof: C2SA(0.5) H2SA(0.5) H2SB(0.5) H2SC(0.5) O2S(0.5) H2S(0.5)
 O2SA(0.5) H2SD(0.5) C2S(0.5) H2SE(0.5) H2SF(0.5) H2SG(0.5)
5.a Aromatic/amide H refined with riding coordinates:
 C1(H1), C2(H2), C4(H4), C8(H8), C9(H9), C10(H10), C11(H11), C13(H13),
 C14(H14), C15(H15), C16(H16), C17(H17), C21(H21), C22(H22), C24(H24), C28(H28),
  C29(H29), C30(H30), C31(H31), C33(H33), C34(H34), C35(H35), C36(H36),
 C37(H37), C42(H42), C43(H43), C44(H44), C45(H45)
5.b Idealised Me refined as rotating group:
 C1S(H1SA,H1SB,H1SC), C2SA(H2SA,H2SB,H2SC), C2S(H2SE,H2SF,H2SG)
5.c Idealised tetrahedral OH refined as rotating group:
 O3(H3), O2S(H2S), O2SA(H2SD)
;

loop_
_space_group_symop_id
_space_group_symop_operation_xyz
1 'x, y, z'
2 '-x, -y, -z'

loop_
_atom_site_label
_atom_site_type_symbol
_atom_site_fract_x
_atom_site_fract_y
_atom_site_fract_z
_atom_site_U_iso_or_equiv
_atom_site_adp_type
_atom_site_occupancy
_atom_site_calc_flag
_atom_site_disorder_assembly
_atom_site_disorder_group
_atom_site_refinement_flags_posn
Ir1 Ir 0.24557(2) 0.38600(2) 0.61258(2) 0.01639(8) Uani 1 d . . .
O1 O 0.4485(4) 0.5022(4) 0.7380(3) 0.0204(9) Uani 1 d . . .
O2 O 0.5624(5) 0.6580(5) 0.8925(4) 0.0389(13) Uani 1 d . . .
N1 N 0.2127(5) 0.2722(4) 0.6930(4) 0.0169(10) Uani 1 d . . .
N2 N 0.2699(4) 0.4919(4) 0.5238(4) 0.0153(10) Uani 1 d . . .
N3 N 0.2073(5) 0.5003(4) 0.7283(4) 0.0173(10) Uani 1 d . . .
C1 C 0.2998(6) 0.2825(5) 0.7911(5) 0.0206(13) Uani 1 d . . .
H1 H 0.3873 0.3456 0.8253 0.025 Uiso 1 calc . . R
C2 C 0.2692(6) 0.2068(6) 0.8444(5) 0.0223(14) Uani 1 d . . .
H2 H 0.3350 0.2181 0.9137 0.027 Uiso 1 calc . . R
C3 C 0.1414(6) 0.1126(5) 0.7973(5) 0.0182(13) Uani 1 d . . .
C4 C 0.0498(6) 0.1021(5) 0.6960(5) 0.0187(13) Uani 1 d . . .
H4 H -0.0381 0.0396 0.6615 0.022 Uiso 1 calc . . R
C5 C 0.0838(6) 0.1803(5) 0.6444(5) 0.0159(12) Uani 1 d . . .
C6 C -0.0032(6) 0.1811(5) 0.5407(5) 0.0169(12) Uani 1 d . . .
C7 C 0.0538(6) 0.2750(5) 0.5078(5) 0.0172(12) Uani 1 d . . .
C8 C -0.0270(6) 0.2783(5) 0.4089(5) 0.0200(13) Uani 1 d . . .
H8 H 0.0079 0.3413 0.3861 0.024 Uiso 1 calc . . R
C9 C -0.1573(6) 0.1920(6) 0.3429(5) 0.0215(13) Uani 1 d . . .
H9 H -0.2094 0.1954 0.2749 0.026 Uiso 1 calc . . R
C10 C -0.2114(6) 0.1003(6) 0.3765(5) 0.0222(13) Uani 1 d . . .
H10 H -0.3013 0.0422 0.3322 0.027 Uiso 1 calc . . R
C11 C -0.1347(6) 0.0945(5) 0.4733(5) 0.0210(13) Uani 1 d . . .
H11 H -0.1710 0.0310 0.4951 0.025 Uiso 1 calc . . R
C12 C 0.1074(6) 0.0285(5) 0.8549(5) 0.0195(13) Uani 1 d . . .
C13 C 0.1794(6) 0.0615(6) 0.9670(5) 0.0207(13) Uani 1 d . . .
H13 H 0.2484 0.1383 1.0076 0.025 Uiso 1 calc . . R
C14 C 0.1508(6) -0.0175(6) 1.0202(5) 0.0228(14) Uani 1 d . . .
H14 H 0.2006 0.0059 1.0969 0.027 Uiso 1 calc . . R
C15 C 0.0514(6) -0.1286(6) 0.9627(6) 0.0244(14) Uani 1 d . . .
H15 H 0.0331 -0.1825 0.9991 0.029 Uiso 1 calc . . R
C16 C -0.0222(6) -0.1615(6) 0.8509(5) 0.0229(14) Uani 1 d . . .
H16 H -0.0916 -0.2382 0.8110 0.027 Uiso 1 calc . . R
C17 C 0.0044(6) -0.0836(5) 0.7966(5) 0.0203(13) Uani 1 d . . .
H17 H -0.0473 -0.1066 0.7202 0.024 Uiso 1 calc . . R
C21 C 0.2508(6) 0.5916(5) 0.5396(5) 0.0186(12) Uani 1 d . . .
H21 H 0.2289 0.6178 0.5991 0.022 Uiso 1 calc . . R
C22 C 0.2611(6) 0.6590(5) 0.4742(5) 0.0192(13) Uani 1 d . . .
H22 H 0.2443 0.7283 0.4879 0.023 Uiso 1 calc . . R
C23 C 0.2965(6) 0.6239(5) 0.3881(5) 0.0177(12) Uani 1 d . . .
C24 C 0.3198(6) 0.5218(5) 0.3727(5) 0.0197(13) Uani 1 d . . .
H24 H 0.3451 0.4962 0.3150 0.024 Uiso 1 calc . . R
C25 C 0.3069(6) 0.4565(5) 0.4396(5) 0.0178(12) Uani 1 d . . .
C26 C 0.3289(5) 0.3471(5) 0.4326(5) 0.0167(12) Uani 1 d . . .
C27 C 0.3048(5) 0.2961(5) 0.5104(5) 0.0151(12) Uani 1 d . . .
C28 C 0.3248(6) 0.1946(5) 0.5071(5) 0.0215(13) Uani 1 d . . .
H28 H 0.3109 0.1592 0.5586 0.026 Uiso 1 calc . . R
C29 C 0.3649(6) 0.1420(5) 0.4304(5) 0.0235(14) Uani 1 d . . .
H29 H 0.3767 0.0712 0.4297 0.028 Uiso 1 calc . . R
C30 C 0.3876(6) 0.1922(6) 0.3549(5) 0.0239(14) Uani 1 d . . .
H30 H 0.4154 0.1564 0.3030 0.029 Uiso 1 calc . . R
C31 C 0.3693(6) 0.2957(6) 0.3558(5) 0.0210(13) Uani 1 d . . .
H31 H 0.3844 0.3307 0.3044 0.025 Uiso 1 calc . . R
C32 C 0.3033(6) 0.6937(5) 0.3152(5) 0.0192(13) Uani 1 d . . .
C33 C 0.2234(7) 0.7589(6) 0.2984(6) 0.0270(15) Uani 1 d . . .
H33 H 0.1612 0.7555 0.3320 0.032 Uiso 1 calc . . R
C34 C 0.2315(7) 0.8286(6) 0.2342(6) 0.0282(15) Uani 1 d . . .
H34 H 0.1766 0.8728 0.2253 0.034 Uiso 1 calc . . R
C35 C 0.3201(7) 0.8332(6) 0.1834(5) 0.0309(16) Uani 1 d . . .
H35 H 0.3257 0.8796 0.1384 0.037 Uiso 1 calc . . R
C36 C 0.4014(7) 0.7686(7) 0.1989(6) 0.0313(17) Uani 1 d . . .
H36 H 0.4634 0.7728 0.1651 0.038 Uiso 1 calc . . R
C37 C 0.3932(6) 0.6983(6) 0.2629(6) 0.0274(15) Uani 1 d . . .
H37 H 0.4478 0.6538 0.2713 0.033 Uiso 1 calc . . R
C41 C 0.3197(6) 0.5830(5) 0.8147(5) 0.0204(13) Uani 1 d . . .
C42 C 0.3106(7) 0.6598(6) 0.8958(6) 0.0318(16) Uani 1 d . . .
H42 H 0.3914 0.7175 0.9558 0.038 Uiso 1 calc . . R
C43 C 0.1822(8) 0.6532(7) 0.8901(6) 0.0383(19) Uani 1 d . . .
H43 H 0.1744 0.7065 0.9456 0.046 Uiso 1 calc . . R
C44 C 0.0675(7) 0.5684(7) 0.8029(5) 0.0292(16) Uani 1 d . . .
H44 H -0.0212 0.5615 0.7974 0.035 Uiso 1 calc . . R
C45 C 0.0828(6) 0.4927(6) 0.7228(5) 0.0238(14) Uani 1 d . . .
H45 H 0.0034 0.4338 0.6625 0.029 Uiso 1 calc . . R
C46 C 0.4557(6) 0.5821(6) 0.8162(5) 0.0226(14) Uani 1 d . . .
O3 O 0.8015(5) 0.6172(5) 0.9051(5) 0.0426(14) Uani 1 d . . .
H3 H 0.7263 0.6227 0.8956 0.064 Uiso 1 calc . . GR
C1S C 0.8371(11) 0.5723(9) 0.9880(8) 0.065(3) Uani 1 d . . .
H1SA H 0.7540 0.5175 0.9870 0.098 Uiso 1 calc . . GR
H1SB H 0.8872 0.6365 1.0588 0.098 Uiso 1 calc . . GR
H1SC H 0.8954 0.5311 0.9768 0.098 Uiso 1 calc . . GR
C2SA C 0.4862(6) 0.9002(6) 0.8617(5) 0.0355(14) Uiso 0.50 d A -1 .
H2SA H 0.4096 0.8625 0.7892 0.053 Uiso 0.50 calc A -1 GR
H2SB H 0.4955 0.8410 0.8949 0.053 Uiso 0.50 calc A -1 GR
H2SC H 0.5709 0.9386 0.8546 0.053 Uiso 0.50 calc A -1 GR
O2S O 0.4622(7) 0.9807(6) 0.9257(6) 0.0470(17) Uiso 0.50 d A -1 .
H2S H 0.4476 1.0282 0.8947 0.070 Uiso 0.50 calc A -1 GR
O2SA O 0.4862(6) 0.9002(6) 0.8617(5) 0.0355(14) Uiso 0.50 d B -2 .
H2SD H 0.5648 0.9308 0.8639 0.053 Uiso 0.50 calc B -2 GR
C2S C 0.4622(7) 0.9807(6) 0.9257(6) 0.0470(17) Uiso 0.50 d B -2 .
H2SE H 0.4552 1.0410 0.8934 0.070 Uiso 0.50 calc B -2 GR
H2SF H 0.5377 1.0170 0.9987 0.070 Uiso 0.50 calc B -2 GR
H2SG H 0.3763 0.9426 0.9314 0.070 Uiso 0.50 calc B -2 GR

loop_
_atom_site_aniso_label
_atom_site_aniso_U_11
_atom_site_aniso_U_22
_atom_site_aniso_U_33
_atom_site_aniso_U_23
_atom_site_aniso_U_13
_atom_site_aniso_U_12
Ir1 0.01492(12) 0.01749(12) 0.01954(13) 0.00852(9) 0.00926(9) 0.00631(9)
O1 0.016(2) 0.022(2) 0.020(2) 0.0062(19) 0.0068(17) 0.0054(18)
O2 0.024(3) 0.042(3) 0.032(3) -0.004(2) 0.006(2) 0.006(2)
N1 0.017(2) 0.017(3) 0.020(3) 0.006(2) 0.008(2) 0.010(2)
N2 0.011(2) 0.015(3) 0.018(3) 0.003(2) 0.0068(19) 0.004(2)
N3 0.017(2) 0.020(3) 0.017(3) 0.010(2) 0.008(2) 0.007(2)
C1 0.018(3) 0.015(3) 0.026(3) 0.009(3) 0.007(3) 0.005(2)
C2 0.015(3) 0.028(4) 0.023(3) 0.012(3) 0.005(3) 0.008(3)
C3 0.020(3) 0.018(3) 0.021(3) 0.007(3) 0.013(3) 0.007(3)
C4 0.016(3) 0.020(3) 0.022(3) 0.010(3) 0.009(2) 0.006(2)
C5 0.013(3) 0.018(3) 0.020(3) 0.007(2) 0.010(2) 0.007(2)
C6 0.017(3) 0.019(3) 0.019(3) 0.008(2) 0.009(2) 0.009(2)
C7 0.016(3) 0.019(3) 0.021(3) 0.007(3) 0.008(2) 0.010(2)
C8 0.022(3) 0.018(3) 0.026(3) 0.011(3) 0.013(3) 0.010(3)
C9 0.018(3) 0.028(4) 0.017(3) 0.007(3) 0.006(2) 0.010(3)
C10 0.013(3) 0.022(3) 0.022(3) 0.001(3) 0.004(2) 0.004(3)
C11 0.014(3) 0.016(3) 0.030(4) 0.006(3) 0.008(3) 0.004(2)
C12 0.022(3) 0.023(3) 0.023(3) 0.012(3) 0.015(3) 0.012(3)
C13 0.018(3) 0.021(3) 0.025(3) 0.008(3) 0.012(3) 0.006(3)
C14 0.025(3) 0.032(4) 0.024(3) 0.017(3) 0.017(3) 0.016(3)
C15 0.032(4) 0.024(4) 0.037(4) 0.020(3) 0.024(3) 0.019(3)
C16 0.026(3) 0.020(3) 0.030(4) 0.013(3) 0.015(3) 0.012(3)
C17 0.019(3) 0.022(3) 0.025(3) 0.008(3) 0.013(3) 0.010(3)
C21 0.021(3) 0.016(3) 0.023(3) 0.006(3) 0.012(3) 0.009(2)
C22 0.019(3) 0.017(3) 0.023(3) 0.006(3) 0.009(3) 0.009(3)
C23 0.016(3) 0.020(3) 0.020(3) 0.008(3) 0.008(2) 0.009(3)
C24 0.018(3) 0.022(3) 0.021(3) 0.008(3) 0.011(3) 0.007(3)
C25 0.012(3) 0.017(3) 0.019(3) 0.002(2) 0.007(2) 0.002(2)
C26 0.012(3) 0.015(3) 0.020(3) 0.007(2) 0.003(2) 0.004(2)
C27 0.008(3) 0.013(3) 0.016(3) 0.002(2) 0.001(2) 0.000(2)
C28 0.016(3) 0.022(3) 0.022(3) 0.008(3) 0.005(2) 0.003(3)
C29 0.020(3) 0.016(3) 0.038(4) 0.011(3) 0.014(3) 0.007(3)
C30 0.019(3) 0.022(3) 0.028(4) 0.002(3) 0.010(3) 0.008(3)
C31 0.017(3) 0.026(3) 0.023(3) 0.011(3) 0.010(3) 0.008(3)
C32 0.017(3) 0.020(3) 0.021(3) 0.009(3) 0.006(2) 0.007(3)
C33 0.028(4) 0.030(4) 0.035(4) 0.017(3) 0.020(3) 0.016(3)
C34 0.035(4) 0.035(4) 0.034(4) 0.023(3) 0.020(3) 0.025(3)
C35 0.049(4) 0.028(4) 0.023(4) 0.012(3) 0.025(3) 0.013(3)
C36 0.031(4) 0.046(5) 0.035(4) 0.031(4) 0.022(3) 0.017(3)
C37 0.028(4) 0.034(4) 0.037(4) 0.025(3) 0.020(3) 0.018(3)
C41 0.017(3) 0.019(3) 0.018(3) 0.003(3) 0.004(2) 0.004(3)
C42 0.029(4) 0.026(4) 0.030(4) -0.001(3) 0.007(3) 0.011(3)
C43 0.044(5) 0.045(5) 0.032(4) 0.006(4) 0.018(4) 0.029(4)
C44 0.026(4) 0.047(5) 0.026(4) 0.017(3) 0.010(3) 0.027(3)
C45 0.022(3) 0.026(4) 0.026(4) 0.013(3) 0.010(3) 0.009(3)
C46 0.019(3) 0.023(3) 0.023(3) 0.007(3) 0.008(3) 0.007(3)
O3 0.039(3) 0.047(4) 0.054(4) 0.030(3) 0.024(3) 0.019(3)
C1S 0.099(8) 0.058(7) 0.064(7) 0.039(6) 0.046(6) 0.038(6)

loop_
_atom_type_symbol
_atom_type_description
_atom_type_scat_dispersion_real
_atom_type_scat_dispersion_imag
_atom_type_scat_source
C C 0.0033 0.0016 'International Tables Vol C Tables 4.2.6.8 and 6.1.1.4'
H H 0.0000 0.0000 'International Tables Vol C Tables 4.2.6.8 and 6.1.1.4'
Ir Ir -1.4442 7.9887 'International Tables Vol C Tables 4.2.6.8 and 6.1.1.4'
N N 0.0061 0.0033 'International Tables Vol C Tables 4.2.6.8 and 6.1.1.4'
O O 0.0106 0.0060 'International Tables Vol C Tables 4.2.6.8 and 6.1.1.4'

loop_
_exptl_crystal_face_index_h
_exptl_crystal_face_index_k
_exptl_crystal_face_index_l
_exptl_crystal_face_perp_dist
_exptl_oxdiff_crystal_face_indexfrac_h
_exptl_oxdiff_crystal_face_indexfrac_k
_exptl_oxdiff_crystal_face_indexfrac_l
_exptl_oxdiff_crystal_face_x
_exptl_oxdiff_crystal_face_y
_exptl_oxdiff_crystal_face_z
0 0 1 0.0180 -0.0010 0.0011 1.0002 0.0029 -0.0579 0.0020
0 0 -1 0.0180 0.0010 -0.0011 -1.0002 -0.0029 0.0579 -0.0020
0 -3 -1 0.0582 0.0030 -3.0025 -1.0010 -0.1779 0.1156 0.0261
0 3 1 0.0582 -0.0030 3.0025 1.0010 0.1779 -0.1156 -0.0261
-1 0 1 0.0539 -1.0005 0.0007 1.0000 -0.0070 -0.0260 0.0665
1 0 -1 0.0539 1.0005 -0.0007 -1.0000 0.0070 0.0260 -0.0665

loop_
_geom_angle_atom_site_label_1
_geom_angle_atom_site_label_2
_geom_angle_atom_site_label_3
_geom_angle
N1 Ir1 O1 94.53(18)
N1 Ir1 N3 86.38(18)
N2 Ir1 O1 88.66(17)
N2 Ir1 N1 176.6(2)
N2 Ir1 N3 95.66(18)
N3 Ir1 O1 75.97(17)
C7 Ir1 O1 174.70(19)
C7 Ir1 N1 80.9(2)
C7 Ir1 N2 96.0(2)
C7 Ir1 N3 101.0(2)
C7 Ir1 C27 85.8(2)
C27 Ir1 O1 97.52(19)
C27 Ir1 N1 97.7(2)
C27 Ir1 N2 80.6(2)
C27 Ir1 N3 172.63(19)
C46 O1 Ir1 117.1(4)
C1 N1 Ir1 125.8(4)
C1 N1 C5 117.8(5)
C5 N1 Ir1 116.2(4)
C21 N2 Ir1 125.0(4)
C21 N2 C25 117.9(5)
C25 N2 Ir1 117.1(4)
C41 N3 Ir1 115.4(4)
C41 N3 C45 118.8(5)
C45 N3 Ir1 125.7(4)
N1 C1 H1 118.3
N1 C1 C2 123.3(6)
C2 C1 H1 118.3
C1 C2 H2 119.8
C1 C2 C3 120.4(6)
C3 C2 H2 119.8
C2 C3 C12 120.6(6)
C4 C3 C2 116.6(5)
C4 C3 C12 122.7(5)
C3 C4 H4 119.2
C5 C4 C3 121.6(5)
C5 C4 H4 119.2
N1 C5 C6 112.7(5)
C4 C5 N1 120.2(5)
C4 C5 C6 127.0(5)
C7 C6 C5 116.2(5)
C11 C6 C5 123.7(5)
C11 C6 C7 120.2(6)
C6 C7 Ir1 114.0(4)
C8 C7 Ir1 128.4(4)
C8 C7 C6 117.6(5)
C7 C8 H8 119.1
C9 C8 C7 121.7(6)
C9 C8 H8 119.1
C8 C9 H9 120.1
C8 C9 C10 119.9(6)
C10 C9 H9 120.1
C9 C10 H10 120.1
C11 C10 C9 119.8(6)
C11 C10 H10 120.1
C6 C11 H11 119.6
C10 C11 C6 120.8(6)
C10 C11 H11 119.6
C13 C12 C3 120.1(6)
C13 C12 C17 119.3(6)
C17 C12 C3 120.6(6)
C12 C13 H13 119.9
C12 C13 C14 120.2(6)
C14 C13 H13 119.9
C13 C14 H14 119.7
C15 C14 C13 120.6(6)
C15 C14 H14 119.7
C14 C15 H15 120.3
C14 C15 C16 119.4(6)
C16 C15 H15 120.3
C15 C16 H16 119.6
C15 C16 C17 120.8(6)
C17 C16 H16 119.6
C12 C17 H17 120.2
C16 C17 C12 119.6(6)
C16 C17 H17 120.2
N2 C21 H21 118.1
N2 C21 C22 123.8(5)
C22 C21 H21 118.1
C21 C22 H22 120.4
C21 C22 C23 119.2(6)
C23 C22 H22 120.4
C22 C23 C32 119.5(6)
C24 C23 C22 117.5(6)
C24 C23 C32 123.0(5)
C23 C24 H24 119.4
C25 C24 C23 121.3(5)
C25 C24 H24 119.4
N2 C25 C24 120.4(6)
N2 C25 C26 112.7(5)
C24 C25 C26 126.9(5)
C27 C26 C25 115.2(5)
C31 C26 C25 123.2(5)
C31 C26 C27 121.6(6)
C26 C27 Ir1 114.3(4)
C28 C27 Ir1 128.6(4)
C28 C27 C26 117.1(5)
C27 C28 H28 119.0
C27 C28 C29 121.9(6)
C29 C28 H28 119.0
C28 C29 H29 119.8
C30 C29 C28 120.5(6)
C30 C29 H29 119.8
C29 C30 H30 120.2
C29 C30 C31 119.6(6)
C31 C30 H30 120.2
C26 C31 C30 119.4(6)
C26 C31 H31 120.3
C30 C31 H31 120.3
C33 C32 C23 121.1(5)
C33 C32 C37 117.9(6)
C37 C32 C23 121.0(6)
C32 C33 H33 118.8
C34 C33 C32 122.4(6)
C34 C33 H33 118.8
C33 C34 H34 120.2
C35 C34 C33 119.5(6)
C35 C34 H34 120.2
C34 C35 H35 120.4
C34 C35 C36 119.2(6)
C36 C35 H35 120.4
C35 C36 H36 119.3
C37 C36 C35 121.4(6)
C37 C36 H36 119.3
C32 C37 H37 120.2
C36 C37 C32 119.5(6)
C36 C37 H37 120.2
N3 C41 C42 121.8(6)
N3 C41 C46 115.2(5)
C42 C41 C46 123.0(6)
C41 C42 H42 120.1
C41 C42 C43 119.7(6)
C43 C42 H42 120.1
C42 C43 H43 120.6
C44 C43 C42 118.7(7)
C44 C43 H43 120.6
C43 C44 H44 120.5
C43 C44 C45 119.0(6)
C45 C44 H44 120.5
N3 C45 C44 121.9(6)
N3 C45 H45 119.1
C44 C45 H45 119.1
O1 C46 C41 116.3(5)
O2 C46 O1 125.8(6)
O2 C46 C41 118.0(6)
C1S O3 H3 109.5
O3 C1S H1SA 109.5
O3 C1S H1SB 109.5
O3 C1S H1SC 109.5
H1SA C1S H1SB 109.5
H1SA C1S H1SC 109.5
H1SB C1S H1SC 109.5

loop_
_geom_bond_atom_site_label_1
_geom_bond_atom_site_label_2
_geom_bond_distance
Ir1 O1 2.172(4)
Ir1 N1 2.033(5)
Ir1 N2 2.031(5)
Ir1 N3 2.153(5)
Ir1 C7 2.006(6)
Ir1 C27 2.020(6)
O1 C46 1.272(7)
O2 C46 1.238(7)
N1 C1 1.342(8)
N1 C5 1.394(7)
N2 C21 1.335(8)
N2 C25 1.382(7)
N3 C41 1.347(7)
N3 C45 1.349(7)
C1 H1 0.9500
C1 C2 1.367(8)
C2 H2 0.9500
C2 C3 1.400(8)
C3 C4 1.393(8)
C3 C12 1.502(8)
C4 H4 0.9500
C4 C5 1.381(8)
C5 C6 1.454(8)
C6 C7 1.422(8)
C6 C11 1.402(8)
C7 C8 1.391(8)
C8 H8 0.9500
C8 C9 1.389(8)
C9 H9 0.9500
C9 C10 1.397(8)
C10 H10 0.9500
C10 C11 1.369(8)
C11 H11 0.9500
C12 C13 1.388(9)
C12 C17 1.394(8)
C13 H13 0.9500
C13 C14 1.393(8)
C14 H14 0.9500
C14 C15 1.372(9)
C15 H15 0.9500
C15 C16 1.387(9)
C16 H16 0.9500
C16 C17 1.391(8)
C17 H17 0.9500
C21 H21 0.9500
C21 C22 1.383(8)
C22 H22 0.9500
C22 C23 1.392(8)
C23 C24 1.389(9)
C23 C32 1.487(8)
C24 H24 0.9500
C24 C25 1.386(8)
C25 C26 1.477(8)
C26 C27 1.427(8)
C26 C31 1.390(8)
C27 C28 1.373(9)
C28 H28 0.9500
C28 C29 1.393(8)
C29 H29 0.9500
C29 C30 1.387(9)
C30 H30 0.9500
C30 C31 1.393(9)
C31 H31 0.9500
C32 C33 1.397(9)
C32 C37 1.411(8)
C33 H33 0.9500
C33 C34 1.391(9)
C34 H34 0.9500
C34 C35 1.383(8)
C35 H35 0.9500
C35 C36 1.400(10)
C36 H36 0.9500
C36 C37 1.395(8)
C37 H37 0.9500
C41 C42 1.366(9)
C41 C46 1.525(8)
C42 H42 0.9500
C42 C43 1.396(9)
C43 H43 0.9500
C43 C44 1.371(10)
C44 H44 0.9500
C44 C45 1.389(9)
C45 H45 0.9500
O3 H3 0.8400
O3 C1S 1.388(10)
C1S H1SA 0.9800
C1S H1SB 0.9800
C1S H1SC 0.9800
C2SA H2SA 0.9800
C2SA H2SB 0.9800
C2SA H2SC 0.9800
C2SA O2S 1.350(9)
O2S H2S 0.8400

loop_
_geom_hbond_atom_site_label_D
_geom_hbond_atom_site_label_H
_geom_hbond_atom_site_label_A
_geom_hbond_distance_DH
_geom_hbond_distance_HA
_geom_hbond_distance_DA
_geom_hbond_angle_DHA
O3 H3 O2 0.84 2.01 2.845(7) 171.4
